data_7219819
loop_
_publ_author_name
'Rodpun, Kiattipoom'
'Blackman, Allan G.'
'Gardiner, Michael G.'
'Tan, Eng Wui'
'Meledandri, Carla J.'
'Lucas, Nigel T.'

_publ_section_title
;
 Alkyl linker effects on the coordination topology of ditopic
 di(2-pyridylmethyl)amine carboxylate ligands with ZnIIand CuII: polymers
 vs. macrocycles
;
_journal_issue 15
_journal_name_full CrystEngComm
_journal_page_first 2974
_journal_paper_doi 10.1039/C5CE00375J
_journal_volume 17
_journal_year 2015
_chemical_formula_moiety 'C18 H24 N3 O3 Zn 1+, Cl O4 1-'
_chemical_formula_sum 'C18 H24 Cl N3 O7 Zn'
_chemical_formula_weight 495.22
_chemical_name_systematic
; 
 ? 
;
_space_group_IT_number 61
_symmetry_cell_setting orthorhombic
_symmetry_space_group_name_Hall '-P 2ac 2ab'
_symmetry_space_group_name_H-M 'P b c a'
_atom_sites_solution_hydrogens mixed
_atom_sites_solution_primary direct
_atom_sites_solution_secondary difmap
_audit_block_code nl_kr5
_audit_creation_method SHELXL-97
_audit_update_record
;
2015-02-22 deposited with the CCDC.
2015-03-09 downloaded from the CCDC.
;
_cell_angle_alpha 90.00
_cell_angle_beta 90.00
_cell_angle_gamma 90.00
_cell_formula_units_Z 8
_cell_length_a 15.7557(10)
_cell_length_b 15.1427(9)
_cell_length_c 16.8380(10)
_cell_measurement_reflns_used 9249
_cell_measurement_temperature 93(2)
_cell_measurement_theta_max 29.9793
_cell_measurement_theta_min 2.2232
_cell_volume 4017.3(4)
_computing_cell_refinement 'SAINT (Bruker, 2009)'
_computing_data_collection 'APEX2 (Bruker, 2011)'
_computing_data_reduction 'SAINT (Bruker, 2009)'
_computing_molecular_graphics 'ORTEP-3 (Farrugia, 2008)'
_computing_publication_material 'enCIFer (CCDC, 2014)'
_computing_structure_refinement 'SHELXL-97 (Sheldrick, 1997)'
_computing_structure_solution 'SHELXS-97 (Sheldrick, 1997)'
_diffrn_ambient_temperature 93(2)
_diffrn_crystal_treatment
; 
Crystal was attached with Paratone N oil to a 0.3 mm CryoLoop supported 
in a copper mounting pin, then quenched in a cold nitrogen gas from a gas
stream from an Oxford Cryosystems Cryostream.
;
_diffrn_measured_fraction_theta_full 0.996
_diffrn_measured_fraction_theta_max 0.998
_diffrn_measurement_device_type 'Bruker Kappa X8 ApexII'
_diffrn_measurement_method '\w and \f scans'
_diffrn_radiation_monochromator graphite
_diffrn_radiation_source 'fine-focus sealed tube'
_diffrn_radiation_type MoK\a
_diffrn_radiation_wavelength 0.71073
_diffrn_reflns_av_R_equivalents 0.0515
_diffrn_reflns_av_sigmaI/netI 0.0250
_diffrn_reflns_limit_h_max 22
_diffrn_reflns_limit_h_min -22
_diffrn_reflns_limit_k_max 21
_diffrn_reflns_limit_k_min -21
_diffrn_reflns_limit_l_max 24
_diffrn_reflns_limit_l_min -23
_diffrn_reflns_number 86630
_diffrn_reflns_theta_full 25.00
_diffrn_reflns_theta_max 30.54
_diffrn_reflns_theta_min 2.74
_diffrn_standards_decay_% 0
_diffrn_standards_interval_count 0
_diffrn_standards_interval_time 0
_diffrn_standards_number 0
_exptl_absorpt_coefficient_mu 1.403
_exptl_absorpt_correction_T_max 0.6394
_exptl_absorpt_correction_T_min 0.5124
_exptl_absorpt_correction_type multi-scan
_exptl_absorpt_process_details
;
SADABS (Bruker, 2008)
;
_exptl_crystal_colour colorless
_exptl_crystal_density_diffrn 1.638
_exptl_crystal_density_method 'not measured'
_exptl_crystal_description block
_exptl_crystal_F_000 2048
_exptl_crystal_preparation
;
Crystals were grown by slow diffusion of a methanolic solution of the 
carboxylic acid ligand into an aqueous Zn(II) perchlorate solution 
at room temperature.
;
_exptl_crystal_recrystallization_method 'Re-crystallisation from solvent: Methanol/water'
_exptl_crystal_size_max 0.55
_exptl_crystal_size_mid 0.42
_exptl_crystal_size_min 0.35
_refine_diff_density_max 0.527
_refine_diff_density_min -0.467
_refine_diff_density_rms 0.076
_refine_ls_extinction_method none
_refine_ls_goodness_of_fit_ref 1.031
_refine_ls_hydrogen_treatment mixed
_refine_ls_matrix_type full
_refine_ls_number_parameters 277
_refine_ls_number_reflns 6140
_refine_ls_number_restraints 3
_refine_ls_restrained_S_all 1.031
_refine_ls_R_factor_all 0.0445
_refine_ls_R_factor_gt 0.0309
_refine_ls_shift/su_max 0.001
_refine_ls_shift/su_mean 0.000
_refine_ls_structure_factor_coef Fsqd
_refine_ls_weighting_details 'calc w=1/[\s^2^(Fo^2^)+(0.0437P)^2^+2.7276P] where P=(Fo^2^+2Fc^2^)/3'
_refine_ls_weighting_scheme calc
_refine_ls_wR_factor_gt 0.0807
_refine_ls_wR_factor_ref 0.0877
_reflns_number_gt 4899
_reflns_number_total 6140
_reflns_threshold_expression >2sigma(I)
_cod_data_source_file c5ce00375j2.cif
_cod_data_source_block 3_Zn-C5
_cod_depositor_comments 'Adding full bibliography for 7219817--7219825.cif.'
_cod_original_sg_symbol_H-M Pbca
_cod_database_code 7219819

loop_
_symmetry_equiv_pos_as_xyz
'x, y, z'
'-x+1/2, -y, z+1/2'
'x+1/2, -y+1/2, -z'
'-x, y+1/2, -z+1/2'
'-x, -y, -z'
'x-1/2, y, -z-1/2'
'-x-1/2, y-1/2, z'
'x, -y-1/2, z-1/2'

loop_
_atom_site_label
_atom_site_type_symbol
_atom_site_fract_x
_atom_site_fract_y
_atom_site_fract_z
_atom_site_U_iso_or_equiv
_atom_site_adp_type
_atom_site_occupancy
_atom_site_symmetry_multiplicity
_atom_site_calc_flag
_atom_site_refinement_flags
Zn1 Zn 0.483612(12) 0.457102(11) 0.355376(11) 0.01483(6) Uani 1 1 d .
Cl1 Cl 0.19454(3) 0.59205(3) 0.46838(3) 0.02173(9) Uani 1 1 d .
O1 O 0.51287(7) 0.11710(7) -0.04312(7) 0.0173(2) Uani 1 1 d .
O2 O 0.54857(8) 0.17609(8) -0.15707(7) 0.0200(2) Uani 1 1 d .
O3 O 0.41318(8) 0.55915(8) 0.41038(7) 0.0199(2) Uani 1 1 d D
O11 O 0.23731(9) 0.53250(10) 0.41466(9) 0.0341(3) Uani 1 1 d .
O12 O 0.15567(11) 0.54089(11) 0.53007(10) 0.0405(4) Uani 1 1 d .
O13 O 0.25621(10) 0.65084(10) 0.50210(10) 0.0392(4) Uani 1 1 d .
O14 O 0.13104(9) 0.64087(10) 0.42632(10) 0.0363(3) Uani 1 1 d .
N1 N 0.36802(9) 0.40168(9) 0.32268(8) 0.0170(3) Uani 1 1 d .
N2 N 0.58442(9) 0.54621(8) 0.35808(8) 0.0166(3) Uani 1 1 d .
N3 N 0.46664(9) 0.52250(9) 0.24020(8) 0.0168(3) Uani 1 1 d .
C11 C 0.37444(11) 0.51928(11) 0.22361(10) 0.0199(3) Uani 1 1 d .
H11A H 0.3655 0.5196 0.1654 0.024 Uiso 1 1 calc R
H11B H 0.3473 0.5729 0.2457 0.024 Uiso 1 1 calc R
C12 C 0.33189(11) 0.43819(11) 0.25869(10) 0.0186(3) Uani 1 1 d .
C13 C 0.25529(12) 0.40655(12) 0.22894(11) 0.0242(4) Uani 1 1 d .
H13 H 0.2313 0.4314 0.1822 0.029 Uiso 1 1 calc R
C14 C 0.21440(12) 0.33841(13) 0.26827(12) 0.0260(4) Uani 1 1 d .
H14 H 0.1616 0.3166 0.2494 0.031 Uiso 1 1 calc R
C15 C 0.25141(12) 0.30232(12) 0.33554(12) 0.0245(4) Uani 1 1 d .
H15 H 0.2242 0.2561 0.3639 0.029 Uiso 1 1 calc R
C16 C 0.32876(11) 0.33518(11) 0.36032(10) 0.0201(3) Uani 1 1 d .
H16 H 0.3551 0.3098 0.4056 0.024 Uiso 1 1 calc R
C21 C 0.49666(12) 0.61415(10) 0.25565(11) 0.0197(3) Uani 1 1 d .
H21A H 0.4505 0.6484 0.2810 0.024 Uiso 1 1 calc R
H21B H 0.5107 0.6430 0.2046 0.024 Uiso 1 1 calc R
C22 C 0.57409(11) 0.61513(10) 0.30899(10) 0.0182(3) Uani 1 1 d .
C23 C 0.62839(12) 0.68715(11) 0.31103(11) 0.0240(4) Uani 1 1 d .
H23 H 0.6211 0.7347 0.2749 0.029 Uiso 1 1 calc R
C24 C 0.69324(13) 0.68893(12) 0.36632(12) 0.0266(4) Uani 1 1 d .
H24 H 0.7302 0.7384 0.3694 0.032 Uiso 1 1 calc R
C25 C 0.70370(12) 0.61808(11) 0.41702(11) 0.0225(3) Uani 1 1 d .
H25 H 0.7481 0.6176 0.4552 0.027 Uiso 1 1 calc R
C26 C 0.64806(11) 0.54782(10) 0.41084(10) 0.0190(3) Uani 1 1 d .
H26 H 0.6552 0.4988 0.4454 0.023 Uiso 1 1 calc R
C31 C 0.51728(11) 0.48743(11) 0.17274(10) 0.0185(3) Uani 1 1 d .
H31A H 0.5782 0.4921 0.1866 0.022 Uiso 1 1 calc R
H31B H 0.5073 0.5256 0.1259 0.022 Uiso 1 1 calc R
C32 C 0.49868(11) 0.39212(10) 0.14930(10) 0.0175(3) Uani 1 1 d .
H32A H 0.5184 0.3515 0.1915 0.021 Uiso 1 1 calc R
H32B H 0.4368 0.3837 0.1423 0.021 Uiso 1 1 calc R
C33 C 0.54474(11) 0.37201(10) 0.07177(10) 0.0174(3) Uani 1 1 d .
H33A H 0.6065 0.3793 0.0802 0.021 Uiso 1 1 calc R
H33B H 0.5269 0.4155 0.0311 0.021 Uiso 1 1 calc R
C34 C 0.52781(11) 0.27911(10) 0.04036(10) 0.0173(3) Uani 1 1 d .
H34A H 0.5504 0.2352 0.0784 0.021 Uiso 1 1 calc R
H34B H 0.4658 0.2697 0.0358 0.021 Uiso 1 1 calc R
C35 C 0.56921(11) 0.26520(10) -0.04062(10) 0.0168(3) Uani 1 1 d .
H35A H 0.5555 0.3165 -0.0748 0.020 Uiso 1 1 calc R
H35B H 0.6316 0.2641 -0.0335 0.020 Uiso 1 1 calc R
C36 C 0.54274(10) 0.18204(10) -0.08322(10) 0.0150(3) Uani 1 1 d .
H31 H 0.4334(9) 0.5825(13) 0.4515(6) 0.022 Uiso 1 1 d D
H32 H 0.3611(3) 0.5536(13) 0.4198(10) 0.022 Uiso 1 1 d D

loop_
_atom_site_aniso_label
_atom_site_aniso_U_11
_atom_site_aniso_U_22
_atom_site_aniso_U_33
_atom_site_aniso_U_23
_atom_site_aniso_U_13
_atom_site_aniso_U_12
Zn1 0.01726(10) 0.01435(9) 0.01286(10) 0.00019(6) -0.00132(7) 0.00028(6)
Cl1 0.01922(19) 0.02329(18) 0.0227(2) -0.00468(15) 0.00115(15) 0.00222(15)
O1 0.0219(6) 0.0153(5) 0.0146(5) 0.0003(4) -0.0014(5) -0.0011(4)
O2 0.0233(6) 0.0232(6) 0.0136(6) -0.0032(4) 0.0028(5) -0.0015(5)
O3 0.0197(6) 0.0232(6) 0.0170(6) -0.0063(5) 0.0006(5) 0.0003(5)
O11 0.0245(7) 0.0406(8) 0.0373(8) -0.0207(6) 0.0058(6) 0.0011(6)
O12 0.0394(9) 0.0475(9) 0.0345(9) 0.0114(7) 0.0091(7) 0.0006(7)
O13 0.0329(8) 0.0399(8) 0.0448(9) -0.0210(7) -0.0035(7) -0.0051(7)
O14 0.0305(8) 0.0329(7) 0.0456(9) 0.0057(7) -0.0073(7) 0.0061(6)
N1 0.0170(6) 0.0186(6) 0.0152(7) -0.0027(5) -0.0021(5) 0.0018(5)
N2 0.0179(7) 0.0156(6) 0.0163(7) 0.0000(5) -0.0003(5) 0.0004(5)
N3 0.0219(7) 0.0143(5) 0.0142(7) -0.0021(5) -0.0017(5) 0.0028(5)
C11 0.0227(9) 0.0206(7) 0.0165(8) 0.0002(6) -0.0044(7) 0.0047(6)
C12 0.0195(8) 0.0207(7) 0.0157(8) -0.0044(6) -0.0015(6) 0.0059(6)
C13 0.0213(8) 0.0290(8) 0.0223(9) -0.0038(7) -0.0067(7) 0.0054(7)
C14 0.0162(8) 0.0317(9) 0.0300(10) -0.0090(8) -0.0041(7) 0.0026(7)
C15 0.0198(8) 0.0265(8) 0.0271(9) -0.0037(7) 0.0014(7) -0.0027(7)
C16 0.0199(8) 0.0218(7) 0.0185(8) -0.0018(6) -0.0009(6) 0.0000(6)
C21 0.0297(9) 0.0131(6) 0.0162(8) -0.0007(6) -0.0026(7) 0.0026(6)
C22 0.0251(8) 0.0151(6) 0.0145(7) -0.0020(6) 0.0022(6) 0.0020(6)
C23 0.0334(10) 0.0169(7) 0.0218(9) 0.0024(6) 0.0009(7) -0.0029(7)
C24 0.0300(10) 0.0223(8) 0.0276(10) 0.0004(7) 0.0007(8) -0.0083(7)
C25 0.0230(8) 0.0238(8) 0.0208(9) -0.0024(7) -0.0006(7) -0.0038(7)
C26 0.0210(8) 0.0184(7) 0.0177(8) 0.0009(6) -0.0001(6) -0.0013(6)
C31 0.0268(9) 0.0158(7) 0.0130(7) -0.0008(6) 0.0005(6) 0.0006(6)
C32 0.0236(8) 0.0155(7) 0.0135(7) -0.0016(5) -0.0003(6) 0.0015(6)
C33 0.0209(8) 0.0161(6) 0.0152(7) -0.0011(6) -0.0004(6) 0.0003(6)
C34 0.0227(8) 0.0154(6) 0.0138(7) -0.0012(6) 0.0022(6) 0.0001(6)
C35 0.0197(7) 0.0162(7) 0.0144(7) -0.0016(5) 0.0009(6) -0.0011(6)
C36 0.0129(7) 0.0169(6) 0.0151(7) -0.0016(6) -0.0008(6) 0.0027(5)

loop_
_atom_type_symbol
_atom_type_description
_atom_type_scat_dispersion_real
_atom_type_scat_dispersion_imag
_atom_type_scat_source
C C 0.0033 0.0016 'International Tables Vol C Tables 4.2.6.8 and 6.1.1.4'
H H 0.0000 0.0000 'International Tables Vol C Tables 4.2.6.8 and 6.1.1.4'
N N 0.0061 0.0033 'International Tables Vol C Tables 4.2.6.8 and 6.1.1.4'
O O 0.0106 0.0060 'International Tables Vol C Tables 4.2.6.8 and 6.1.1.4'
Cl Cl 0.1484 0.1585 'International Tables Vol C Tables 4.2.6.8 and 6.1.1.4'
Zn Zn 0.2839 1.4301 'International Tables Vol C Tables 4.2.6.8 and 6.1.1.4'

loop_
_geom_angle_atom_site_label_1
_geom_angle_atom_site_label_2
_geom_angle_atom_site_label_3
_geom_angle
_geom_angle_site_symmetry_1
_geom_angle_site_symmetry_3
N1 Zn1 N2 159.12(5) . .
N1 Zn1 O1 101.08(5) . 8_566
N2 Zn1 O1 99.30(5) . 8_566
N1 Zn1 O3 87.21(5) . .
N2 Zn1 O3 85.26(5) . .
O1 Zn1 O3 98.62(5) 8_566 .
N1 Zn1 N3 80.87(5) . .
N2 Zn1 N3 79.63(5) . .
O1 Zn1 N3 171.60(5) 8_566 .
O3 Zn1 N3 89.62(5) . .
N1 Zn1 O2 90.68(5) . 8_566
N2 Zn1 O2 103.50(5) . 8_566
O1 Zn1 O2 60.02(4) 8_566 8_566
O3 Zn1 O2 157.70(5) . 8_566
N3 Zn1 O2 111.97(5) . 8_566
N1 Zn1 C36 95.44(5) . 8_566
N2 Zn1 C36 104.48(5) . 8_566
O1 Zn1 C36 30.45(5) 8_566 8_566
O3 Zn1 C36 128.58(5) . 8_566
N3 Zn1 C36 141.59(5) . 8_566
O2 Zn1 C36 29.62(5) 8_566 8_566
O14 Cl1 O12 109.82(10) . .
O14 Cl1 O13 110.41(10) . .
O12 Cl1 O13 109.76(11) . .
O14 Cl1 O11 109.79(10) . .
O12 Cl1 O11 108.41(10) . .
O13 Cl1 O11 108.62(9) . .
C36 O1 Zn1 93.58(10) . 8_565
C36 O2 Zn1 86.51(10) . 8_565
Zn1 O3 H31 118.0(13) . .
Zn1 O3 H32 121.5(12) . .
H31 O3 H32 104.8(3) . .
C12 N1 C16 119.64(15) . .
C12 N1 Zn1 114.78(11) . .
C16 N1 Zn1 125.58(11) . .
C26 N2 C22 119.04(14) . .
C26 N2 Zn1 126.61(11) . .
C22 N2 Zn1 113.44(11) . .
C11 N3 C31 111.77(13) . .
C11 N3 C21 112.05(13) . .
C31 N3 C21 107.22(13) . .
C11 N3 Zn1 105.76(10) . .
C31 N3 Zn1 116.67(10) . .
C21 N3 Zn1 103.15(10) . .
N3 C11 C12 112.74(13) . .
N3 C11 H11A 109.0 . .
C12 C11 H11A 109.0 . .
N3 C11 H11B 109.0 . .
C12 C11 H11B 109.0 . .
H11A C11 H11B 107.8 . .
N1 C12 C13 121.10(16) . .
N1 C12 C11 117.35(15) . .
C13 C12 C11 121.41(15) . .
C14 C13 C12 119.19(17) . .
C14 C13 H13 120.4 . .
C12 C13 H13 120.4 . .
C13 C14 C15 119.25(17) . .
C13 C14 H14 120.4 . .
C15 C14 H14 120.4 . .
C16 C15 C14 118.43(17) . .
C16 C15 H15 120.8 . .
C14 C15 H15 120.8 . .
N1 C16 C15 122.33(17) . .
N1 C16 H16 118.8 . .
C15 C16 H16 118.8 . .
N3 C21 C22 111.62(13) . .
N3 C21 H21A 109.3 . .
C22 C21 H21A 109.3 . .
N3 C21 H21B 109.3 . .
C22 C21 H21B 109.3 . .
H21A C21 H21B 108.0 . .
N2 C22 C23 121.46(16) . .
N2 C22 C21 117.10(14) . .
C23 C22 C21 121.28(15) . .
C24 C23 C22 119.21(16) . .
C24 C23 H23 120.4 . .
C22 C23 H23 120.4 . .
C25 C24 C23 119.29(17) . .
C25 C24 H24 120.4 . .
C23 C24 H24 120.4 . .
C24 C25 C26 118.41(17) . .
C24 C25 H25 120.8 . .
C26 C25 H25 120.8 . .
N2 C26 C25 122.57(16) . .
N2 C26 H26 118.7 . .
C25 C26 H26 118.7 . .
N3 C31 C32 115.65(14) . .
N3 C31 H31A 108.4 . .
C32 C31 H31A 108.4 . .
N3 C31 H31B 108.4 . .
C32 C31 H31B 108.4 . .
H31A C31 H31B 107.4 . .
C33 C32 C31 108.62(14) . .
C33 C32 H32A 110.0 . .
C31 C32 H32A 110.0 . .
C33 C32 H32B 110.0 . .
C31 C32 H32B 110.0 . .
H32A C32 H32B 108.3 . .
C32 C33 C34 113.43(14) . .
C32 C33 H33A 108.9 . .
C34 C33 H33A 108.9 . .
C32 C33 H33B 108.9 . .
C34 C33 H33B 108.9 . .
H33A C33 H33B 107.7 . .
C35 C34 C33 111.22(13) . .
C35 C34 H34A 109.4 . .
C33 C34 H34A 109.4 . .
C35 C34 H34B 109.4 . .
C33 C34 H34B 109.4 . .
H34A C34 H34B 108.0 . .
C36 C35 C34 114.96(13) . .
C36 C35 H35A 108.5 . .
C34 C35 H35A 108.5 . .
C36 C35 H35B 108.5 . .
C34 C35 H35B 108.5 . .
H35A C35 H35B 107.5 . .
O2 C36 O1 119.70(14) . .
O2 C36 C35 120.86(14) . .
O1 C36 C35 119.44(14) . .
O2 C36 Zn1 63.88(9) . 8_565
O1 C36 Zn1 55.97(8) . 8_565
C35 C36 Zn1 173.49(12) . 8_565

loop_
_geom_bond_atom_site_label_1
_geom_bond_atom_site_label_2
_geom_bond_distance
_geom_bond_site_symmetry_2
Zn1 N1 2.0795(14) .
Zn1 N2 2.0847(14) .
Zn1 O1 2.0968(12) 8_566
Zn1 O3 2.1159(12) .
Zn1 N3 2.1939(14) .
Zn1 O2 2.2714(12) 8_566
Zn1 C36 2.5252(16) 8_566
Cl1 O14 1.4315(15) .
Cl1 O12 1.4333(16) .
Cl1 O13 1.4349(15) .
Cl1 O11 1.4441(14) .
O1 C36 1.2824(19) .
O1 Zn1 2.0967(12) 8_565
O2 C36 1.2502(19) .
O2 Zn1 2.2714(12) 8_565
O3 H31 0.8398(10) .
O3 H32 0.8397(10) .
N1 C12 1.338(2) .
N1 C16 1.341(2) .
N2 C26 1.340(2) .
N2 C22 1.341(2) .
N3 C11 1.480(2) .
N3 C31 1.486(2) .
N3 C21 1.489(2) .
C11 C12 1.519(2) .
C11 H11A 0.9900 .
C11 H11B 0.9900 .
C12 C13 1.392(2) .
C13 C14 1.385(3) .
C13 H13 0.9500 .
C14 C15 1.386(3) .
C14 H14 0.9500 .
C15 C16 1.381(2) .
C15 H15 0.9500 .
C16 H16 0.9500 .
C21 C22 1.515(2) .
C21 H21A 0.9900 .
C21 H21B 0.9900 .
C22 C23 1.387(2) .
C23 C24 1.383(3) .
C23 H23 0.9500 .
C24 C25 1.381(3) .
C24 H24 0.9500 .
C25 C26 1.383(2) .
C25 H25 0.9500 .
C26 H26 0.9500 .
C31 C32 1.525(2) .
C31 H31A 0.9900 .
C31 H31B 0.9900 .
C32 C33 1.524(2) .
C32 H32A 0.9900 .
C32 H32B 0.9900 .
C33 C34 1.526(2) .
C33 H33A 0.9900 .
C33 H33B 0.9900 .
C34 C35 1.526(2) .
C34 H34A 0.9900 .
C34 H34B 0.9900 .
C35 C36 1.508(2) .
C35 H35A 0.9900 .
C35 H35B 0.9900 .
C36 Zn1 2.5252(16) 8_565

loop_
_geom_torsion_atom_site_label_1
_geom_torsion_atom_site_label_2
_geom_torsion_atom_site_label_3
_geom_torsion_atom_site_label_4
_geom_torsion
_geom_torsion_site_symmetry_1
_geom_torsion_site_symmetry_4
N2 Zn1 N1 C12 11.5(2) . .
O1 Zn1 N1 C12 178.59(11) 8_566 .
O3 Zn1 N1 C12 80.35(11) . .
N3 Zn1 N1 C12 -9.71(11) . .
O2 Zn1 N1 C12 -121.86(11) 8_566 .
C36 Zn1 N1 C12 -151.15(11) 8_566 .
N2 Zn1 N1 C16 -167.96(14) . .
O1 Zn1 N1 C16 -0.82(14) 8_566 .
O3 Zn1 N1 C16 -99.06(14) . .
N3 Zn1 N1 C16 170.88(14) . .
O2 Zn1 N1 C16 58.73(14) 8_566 .
C36 Zn1 N1 C16 29.44(14) 8_566 .
N1 Zn1 N2 C26 169.19(14) . .
O1 Zn1 N2 C26 1.98(14) 8_566 .
O3 Zn1 N2 C26 99.96(14) . .
N3 Zn1 N2 C26 -169.56(15) . .
O2 Zn1 N2 C26 -59.24(14) 8_566 .
C36 Zn1 N2 C26 -28.71(15) 8_566 .
N1 Zn1 N2 C22 0.3(2) . .
O1 Zn1 N2 C22 -166.87(11) 8_566 .
O3 Zn1 N2 C22 -68.89(11) . .
N3 Zn1 N2 C22 21.58(11) . .
O2 Zn1 N2 C22 131.90(11) 8_566 .
C36 Zn1 N2 C22 162.43(11) 8_566 .
N1 Zn1 N3 C11 22.20(10) . .
N2 Zn1 N3 C11 -150.28(10) . .
O1 Zn1 N3 C11 126.3(3) 8_566 .
O3 Zn1 N3 C11 -65.03(10) . .
O2 Zn1 N3 C11 109.23(10) 8_566 .
C36 Zn1 N3 C11 109.44(11) 8_566 .
N1 Zn1 N3 C31 -102.76(12) . .
N2 Zn1 N3 C31 84.76(12) . .
O1 Zn1 N3 C31 1.4(4) 8_566 .
O3 Zn1 N3 C31 170.01(11) . .
O2 Zn1 N3 C31 -15.73(13) 8_566 .
C36 Zn1 N3 C31 -15.52(16) 8_566 .
N1 Zn1 N3 C21 140.01(11) . .
N2 Zn1 N3 C21 -32.47(10) . .
O1 Zn1 N3 C21 -115.9(3) 8_566 .
O3 Zn1 N3 C21 52.78(10) . .
O2 Zn1 N3 C21 -132.96(10) 8_566 .
C36 Zn1 N3 C21 -132.75(10) 8_566 .
C31 N3 C11 C12 96.84(16) . .
C21 N3 C11 C12 -142.78(14) . .
Zn1 N3 C11 C12 -31.10(15) . .
C16 N1 C12 C13 -2.0(2) . .
Zn1 N1 C12 C13 178.57(13) . .
C16 N1 C12 C11 173.76(15) . .
Zn1 N1 C12 C11 -5.68(18) . .
N3 C11 C12 N1 26.4(2) . .
N3 C11 C12 C13 -157.83(15) . .
N1 C12 C13 C14 2.6(3) . .
C11 C12 C13 C14 -173.02(16) . .
C12 C13 C14 C15 -1.1(3) . .
C13 C14 C15 C16 -0.8(3) . .
C12 N1 C16 C15 -0.1(2) . .
Zn1 N1 C16 C15 179.32(13) . .
C14 C15 C16 N1 1.5(3) . .
C11 N3 C21 C22 152.50(14) . .
C31 N3 C21 C22 -84.52(16) . .
Zn1 N3 C21 C22 39.19(15) . .
C26 N2 C22 C23 0.9(2) . .
Zn1 N2 C22 C23 170.64(13) . .
C26 N2 C22 C21 -174.53(15) . .
Zn1 N2 C22 C21 -4.75(18) . .
N3 C21 C22 N2 -25.5(2) . .
N3 C21 C22 C23 159.06(16) . .
N2 C22 C23 C24 -1.7(3) . .
C21 C22 C23 C24 173.47(17) . .
C22 C23 C24 C25 1.5(3) . .
C23 C24 C25 C26 -0.5(3) . .
C22 N2 C26 C25 0.2(3) . .
Zn1 N2 C26 C25 -168.08(13) . .
C24 C25 C26 N2 -0.4(3) . .
C11 N3 C31 C32 -59.15(18) . .
C21 N3 C31 C32 177.69(14) . .
Zn1 N3 C31 C32 62.71(17) . .
N3 C31 C32 C33 170.80(14) . .
C31 C32 C33 C34 -177.58(14) . .
C32 C33 C34 C35 175.17(14) . .
C33 C34 C35 C36 -169.14(14) . .
Zn1 O2 C36 O1 4.20(15) 8_565 .
Zn1 O2 C36 C35 -174.91(14) 8_565 .
Zn1 O1 C36 O2 -4.55(16) 8_565 .
Zn1 O1 C36 C35 174.57(13) 8_565 .
C34 C35 C36 O2 156.49(15) . .
C34 C35 C36 O1 -22.6(2) . .
C34 C35 C36 Zn1 21.1(11) . 8_565
